data_1539174
loop_
_publ_author_name
'Vaipolin, A.A.'
'Prochukhan, V.D.'
'Rud', Yu.V.'
'Skoryukin, V.E.'

_publ_section_title
;
 Semiconducting properties of Cu Fe Te2
;
_journal_name_full 'Izvestiya Akademii Nauk SSSR, Neorganicheskie Materialy'
_journal_page_first 578
_journal_page_last 581
_journal_volume 20
_journal_year 1984
_chemical_formula_sum 'Cu Fe Te2'
_chemical_name_systematic '(Cu Fe) Te2'
_space_group_IT_number 129
_symmetry_space_group_name_Hall 'P 4ab 2ab -1ab'
_symmetry_space_group_name_H-M 'P 4/n m m :1'
_cell_angle_alpha 90
_cell_angle_beta 90
_cell_angle_gamma 90
_cell_formula_units_Z 1
_cell_length_a 3.934
_cell_length_b 3.934
_cell_length_c 6.078
_cell_volume 94.065
_citation_journal_id_ASTM IVNMAW
_cod_data_source_file Vaipolin_IVNMAW_1984_1295.cif
_cod_data_source_block Cu1Fe1Te2
_cod_original_cell_volume 94.06529
_cod_original_sg_symbol_Hall '-P 4a 2a (x-1/4,y+1/4,z)'
_cod_original_formula_sum 'Cu1 Fe1 Te2'
_cod_database_code 1539174

loop_
_symmetry_equiv_pos_as_xyz
x,y,z
-y+1/2,x+1/2,z
-x,-y,z
y+1/2,-x+1/2,z
x+1/2,-y+1/2,-z
y,x,-z
-x+1/2,y+1/2,-z
-y,-x,-z
-x+1/2,-y+1/2,-z
y,-x,-z
x+1/2,y+1/2,-z
-y,x,-z
-x,y,z
-y+1/2,-x+1/2,z
x,-y,z
y+1/2,x+1/2,z

loop_
_atom_site_label
_atom_site_type_symbol
_atom_site_fract_x
_atom_site_fract_y
_atom_site_fract_z
_atom_site_occupancy
_atom_site_U_iso_or_equiv
Te1 Te-2 0 0.5 0.28 1 0.0
Fe1 Fe+2 0 0 0 0.5 0.0
Cu1 Cu+2 0 0 0 0.5 0.0
